data_4033776
loop_
_publ_author_name
'Govdi, Anastasia I.'
'Danilkina, Natalia A.'
'Ponomarev, Alexander V.'
'Balova, Irina A.'

_publ_section_title
;
 1-Iodobuta-1,3-diynes in Copper-Catalyzed Azide-Alkyne Cycloaddition: A
 One-Step Route to 4-Ethynyl-5-iodo-1,2,3-triazoles.
;
_journal_issue 4
_journal_name_full 'The Journal of organic chemistry'
_journal_page_first 1925
_journal_page_last 1940
_journal_paper_doi 10.1021/acs.joc.8b02916
_journal_volume 84
_journal_year 2019
_chemical_formula_moiety 'C26 H21 N5'
_chemical_formula_sum 'C26 H21 N5'
_chemical_formula_weight 403.48
_space_group_crystal_system triclinic
_space_group_IT_number 2
_space_group_name_Hall '-P 1'
_space_group_name_H-M_alt 'P -1'
_atom_sites_solution_hydrogens geom
_atom_sites_solution_primary dual
_audit_creation_date 2018-09-27
_audit_creation_method
;
Olex2 1.2
(compiled 2018.05.29 svn.r3508 for OlexSys, GUI svn.r5506)
;
_cell_angle_alpha 88.792(2)
_cell_angle_beta 80.674(2)
_cell_angle_gamma 78.623(3)
_cell_formula_units_Z 2
_cell_length_a 8.0850(2)
_cell_length_b 9.7409(3)
_cell_length_c 13.8853(3)
_cell_measurement_reflns_used 8150
_cell_measurement_temperature 100(2)
_cell_measurement_theta_max 71.3660
_cell_measurement_theta_min 3.1690
_cell_volume 1057.81(5)
_computing_cell_refinement 'CrysAlisPro 1.171.39.35a (Rigaku OD, 2017)'
_computing_data_collection 'CrysAlisPro 1.171.39.35a (Rigaku OD, 2017)'
_computing_data_reduction 'CrysAlisPro 1.171.39.35a (Rigaku OD, 2017)'
_computing_molecular_graphics 'Olex2 (Dolomanov et al., 2009)'
_computing_publication_material 'Olex2 (Dolomanov et al., 2009)'
_computing_structure_refinement 'ShelXL (Sheldrick, 2015)'
_computing_structure_solution 'ShelXT (Sheldrick, 2015)'
_diffrn_ambient_environment N~2~
_diffrn_ambient_temperature 100(2)
_diffrn_detector 'CCD plate'
_diffrn_detector_type HyPix3000
_diffrn_measured_fraction_theta_full 1.000
_diffrn_measured_fraction_theta_max 0.995
_diffrn_measurement_details
;
List of Runs (angles in degrees, time in seconds):

  # Type    Start    End  Width  t~exp~   \w     \q     \k     \f   Frames
--------------------------------------------------------------------------
  1  \w    -89.00 -64.00   0.50    0.20    --  -41.35 125.00 166.00   50
  2  \w   -102.00 -16.00   0.50    0.20    --  -41.35 146.00 -27.00  172
  3  \w     15.00  90.00   0.50    0.20    --   41.35-146.00 -78.00  150
  4  \w     53.00  79.00   0.50    0.20    --   41.35-125.00  87.00   52
  5  \w    103.00 130.00   0.50    0.55    --  100.29-146.00 -78.00   54
  6  \w    106.00 154.00   0.50    0.55    --  100.29 125.00 166.00   96
  7  \w     86.00 113.00   0.50    0.55    --  100.29-125.00  87.00   54
  8  \w     84.00 111.00   0.50    0.55    --  100.29 146.00 -27.00   54
  9  \w    -59.00   2.00   0.50    0.20    --  -41.35  65.00  30.00  122
 10  \w    -25.00  17.00   0.50    0.20    --  -41.35 104.00 -90.00   84
 11  \w   -107.00 -81.00   0.50    0.20    --  -41.35 -21.00  30.00   52
 12  \w    -28.00  -3.00   0.50    0.20    --  -41.35 125.00 166.00   50
 13  \w    -96.00 -63.00   0.50    0.20    --  -41.35 -54.00 120.00   66
 14  \w    -95.00 -63.00   0.50    0.20    --  -41.35 -54.00  60.00   64
 15  \w    -59.00 -24.00   0.50    0.20    --  -41.35 -54.00  60.00   70
 16  \w    -69.00 -36.00   0.50    0.20    --  -41.35 104.00 -90.00   66
 17  \w    -80.00 -34.00   0.50    0.20    --  -41.35 -21.00  30.00   92
 18  \w    -91.00 -66.00   0.50    0.20    --  -41.35 -32.00-150.00   50
 19  \w    -60.00 -32.00   0.50    0.20    --  -41.35 -54.00 120.00   56
 20  \w     39.00  64.00   0.50    0.20    --   41.35  21.00-180.00   50
 21  \w     70.00 109.00   0.50    0.20    --   41.35  21.00-180.00   78
 22  \w     18.00  43.00   0.50    0.20    --   41.35 -43.00-180.00   50
 23  \w     27.00  54.00   0.50    0.20    --   41.35 -43.00  30.00   54
 24  \w     15.00  48.00   0.50    0.20    --   41.35 -32.00  90.00   66
 25  \w     35.00 104.00   0.50    0.20    --   41.35  32.00  30.00  138
 26  \w     70.00 103.00   0.50    0.20    --   41.35  54.00 -60.00   66
 27  \w     28.00  65.00   0.50    0.20    --   41.35  54.00 -60.00   74
 28  \w     33.00  97.00   0.50    0.55    --  100.29 -25.00 -90.00  128
 29  \w     89.00 119.00   0.50    0.55    --  100.29 -59.00 -90.00   60
 30  \w     86.00 126.00   0.50    0.55    --  100.29 -77.00-120.00   80
 31  \w     33.00  89.00   0.50    0.55    --  100.29 -25.00   0.00  112
 32  \w     39.00 113.00   0.50    0.55    --  100.29 -42.00 150.00  148
 33  \w     82.00 107.00   0.50    0.55    --  100.29 -87.00-180.00   50
 34  \w     50.00  88.00   0.50    0.55    --  100.29 -59.00 -90.00   76
 35  \w     40.00  67.00   0.50    0.55    --  100.29 -87.00-180.00   54
 36  \w     35.00 110.00   0.50    0.55    --  100.29 -33.00  60.00  150
 37  \w     45.00  81.00   0.50    0.55    --  100.29 -77.00-120.00   72
 38  \w     46.00 100.00   0.50    0.55    --  100.29 -33.00-120.00  108
 39  \w     85.00 136.00   0.50    0.55    --  100.29  96.00 120.00  102
 40  \w     89.00 155.00   0.50    0.55    --  100.29  42.00-150.00  132
 41  \w     71.00 106.00   0.50    0.55    --  100.29 -96.00  90.00   70
 42  \w     30.00  57.00   0.50    0.55    --  100.29 -96.00  90.00   54
 43  \w     73.00 117.00   0.50    0.55    --  100.29 -77.00 -30.00   88
 44  \w     35.00 109.00   0.50    0.55    --  100.29 -96.00 -60.00  148
 45  \w     84.00 115.00   0.50    0.55    --  100.29 -68.00  60.00   62
 46  \w    100.00 156.00   0.50    0.55    --  100.29  25.00 -90.00  112
 47  \w     79.00 126.00   0.50    0.55    --  100.29 -77.00 120.00   94
 48  \w     44.00  70.00   0.50    0.55    --  100.29 -77.00 120.00   52
 49  \w     85.00 132.00   0.50    0.55    --  100.29  96.00-150.00   94
 50  \w    100.00 130.00   0.50    0.55    --  100.29-145.00   0.00   60
 51  \w     41.00  67.00   0.50    0.55    --  100.29-145.00   0.00   52
 52  \w    103.00 157.00   0.50    0.55    --  100.29  25.00 120.00  108
 53  \w    105.00 149.00   0.50    0.55    --  100.29 117.00 150.00   88
 54  \w     87.00 115.00   0.50    0.55    --  100.29  42.00 -60.00   56
 55  \w     90.00 154.00   0.50    0.55    --  100.29  17.00-180.00  128
 56  \w     47.00  82.00   0.50    0.55    --  100.29 -68.00  60.00   70
 57  \w    104.00 131.00   0.50    0.55    --  100.29  50.00 -90.00   54
 58  \w     36.00  90.00   0.50    0.20    --   41.35  65.00 -90.00  108
 59  \w    -44.00 -19.00   0.50    0.20    --    0.00 119.00 149.84   50
 60  \w    -10.00  15.00   0.50    0.20    --   24.00 101.00 -10.27   50
 61  \w     -3.00  22.00   0.50    0.20    --   28.00  94.00 170.91   50
 62  \w     -1.00  24.00   0.50    0.20    --   28.00  90.00  84.35   50
 63  \w      3.00  28.00   0.50    0.20    --   32.00  90.00-124.07   50
 64  \w      2.00  27.00   0.50    0.20    --   32.00  91.00 -84.69   50
 65  \w      3.00  28.00   0.50    0.20    --   32.00  89.00  -3.23   50
 66  \w      9.00  34.00   0.50    0.20    --   36.00  84.00 -91.10   50
 67  \w      9.00  34.00   0.50    0.20    --   36.00  85.00-119.19   50
 68  \w     15.00  40.00   0.50    0.20    --   40.00  81.00 166.23   50
 69  \w     19.00  60.00   0.50    0.20    --   41.35 -65.00  60.00   82
 70  \w     30.00  55.00   0.50    0.20    --   41.35 -43.00-150.00   50
 71  \w     19.00  44.00   0.50    0.20    --   44.00  81.00  87.19   50
 72  \w     19.00  44.00   0.50    0.20    --   44.00  79.00-167.13   50
 73  \w     18.00  43.00   0.50    0.20    --   44.00  82.00  45.44   50
 74  \w     18.00  43.00   0.50    0.20    --   44.00  82.00 -47.34   50
 75  \w     18.00  43.00   0.50    0.20    --   44.00  82.00 113.77   50
 76  \w     19.00  44.00   0.50    0.20    --   44.00  81.00 -10.39   50
 77  \w     18.00  43.00   0.50    0.20    --   44.00  82.00  24.52   50
 78  \w     19.00  44.00   0.50    0.20    --   44.00  80.00-103.91   50
 79  \w     27.00  55.00   0.50    0.20    --   52.00  76.00 -90.85   56
 80  \w     92.00 117.00   0.50    0.20    --   52.00  77.00 154.67   50
 81  \w     28.00  71.00   0.50    0.20    --   52.00  77.00 154.67   86
 82  \w     75.00 102.00   0.50    0.20    --   56.00  69.00-147.47   54
 83  \w     34.00  60.00   0.50    0.20    --   56.00  69.00-147.47   52
 84  \w     32.00  58.00   0.50    0.20    --   56.00  75.00  64.84   52
 85  \w     41.00  73.00   0.50    0.20    --   60.00  66.00  70.93   64
 86  \w     36.00  63.00   0.50    0.20    --   60.00  75.00 -15.41   54
 87  \w     98.00 123.00   0.50    0.20    --   60.00  73.00 -57.02   50
 88  \w     37.00  64.00   0.50    0.20    --   60.00  73.00 -57.02   54
 89  \w     40.00  66.00   0.50    0.20    --   60.00  64.00  39.83   52
 90  \w    103.00 128.00   0.50    0.20    --   64.00  65.00 -88.62   50
 91  \w     45.00  98.00   0.50    0.20    --   64.00  65.00 -88.62  106
 92  \w     47.00  73.00   0.50    0.20    --   68.00  69.00 -14.54   52
 93  \w     86.00 113.00   0.50    0.20    --   68.00  69.00 -14.54   54
 94  \w     45.00  74.00   0.50    0.20    --   68.00  74.00 100.66   58
 95  \w     60.00  85.00   0.50    0.55    --   76.00  52.00 -44.15   50
 96  \w     63.00  88.00   0.50    0.55    --   76.00  45.00 144.22   50
 97  \w    111.00 143.00   0.50    0.55    --   80.00  66.00  50.83   64
 98  \w     59.00  91.00   0.50    0.55    --   80.00  66.00  50.83   64
 99  \w    115.00 145.00   0.50    0.55    --   84.00  74.00-161.19   60
100  \w     61.00  98.00   0.50    0.55    --   84.00  74.00-161.19   74
101  \w     65.00  91.00   0.50    0.55    --   88.00  74.00 165.71   52
102  \w    115.00 141.00   0.50    0.55    --  100.29  59.00  90.00   52
103  \w     75.00 101.00   0.50    0.55    --  100.29  77.00-150.00   52
104  \w     80.00 112.00   0.50    0.55    --  100.29  68.00  30.00   64
105  \w     83.00 108.00   0.50    0.55    --  100.29  59.00 -90.00   50
106  \w     75.00 140.00   0.50    0.55    --  100.29  77.00  30.00  130
107  \w     80.00 111.00   0.50    0.55    --  100.29  68.00 120.00   62
108  \w     76.00 122.00   0.50    0.55    --  100.29  77.00   0.00   92
109  \w     75.00 101.00   0.50    0.55    --  100.29  77.00-180.00   52
110  \w     79.00 155.00   0.50    0.55    --  100.29  68.00  60.00  152
111  \w     83.00 149.00   0.50    0.55    --  100.29  59.00 -30.00  132
112  \w     76.00 113.00   0.50    0.55    --  100.29  77.00 150.00   74
113  \w     75.00 101.00   0.50    0.55    --  100.29  77.00 120.00   52
114  \w    112.00 142.00   0.50    0.55    --  100.29  68.00   0.00   60
115  \w     79.00 107.00   0.50    0.55    --  100.29  68.00   0.00   56
116  \w    132.00 157.00   0.50    0.55    --  100.29  77.00 -90.00   50
117  \w    121.00 148.00   0.50    0.55    --  100.29  59.00 -90.00   54
118  \w     83.00 111.00   0.50    0.55    --  100.29  59.00  90.00   56
119  \w    107.00 157.00   0.50    0.55    --  100.29  77.00 -30.00  100
120  \w     37.00  83.00   0.50    0.55    --  100.29 -25.00-180.00   92
121  \w    132.00 157.00   0.50    0.55    --  100.29  77.00  60.00   50
122  \w    132.00 157.00   0.50    0.55    --  100.29  77.00-120.00   50
123  \w     76.00 103.00   0.50    0.55    --  100.29  77.00-120.00   54
124  \w     77.00 102.00   0.50    0.55    --  100.29  77.00 -90.00   50
125  \w     75.00 117.00   0.50    0.55    --  100.29  77.00  90.00   84
126  \w     88.00 148.00   0.50    0.55    --  100.29  59.00 -60.00  120
127  \w     76.00 101.00   0.50    0.55    --  100.29  77.00 -30.00   50
128  \w    132.00 157.00   0.50    0.55    --  100.29  77.00 -60.00   50
129  \w     75.00 102.00   0.50    0.55    --  100.29  77.00 -60.00   54
130  \w     79.00 105.00   0.50    0.55    --  100.29  68.00-120.00   52
131  \w     77.00 104.00   0.50    0.55    --  100.29  77.00  60.00   54
132  \w     85.00 110.00   0.50    0.55    --  100.29 146.00 -27.00   50
133  \w     46.00  72.00   0.50    0.20    --   64.00  58.00 -99.29   52
134  \w     59.00  84.00   0.50    0.55    --   76.00  58.00-178.79   50
135  \w     57.00  83.00   0.50    0.55    --   80.00  73.00 -25.20   52
136  \w     61.00  87.00   0.50    0.55    --   84.00  74.00  13.98   52
137  \w     65.00  92.00   0.50    0.55    --   88.00  73.00  87.91   54
;
_diffrn_measurement_device 'four-circle diffractometer'
_diffrn_measurement_device_type 'SuperNova, Single source at offset/far, HyPix3000'
_diffrn_measurement_method '\w scans'
_diffrn_orient_matrix_type 'CrysAlisPro convention (1999,Acta A55,543-557)'
_diffrn_orient_matrix_UB_11 0.1737010000
_diffrn_orient_matrix_UB_12 -0.0377051000
_diffrn_orient_matrix_UB_13 -0.0676661000
_diffrn_orient_matrix_UB_21 0.0889163000
_diffrn_orient_matrix_UB_22 -0.0417385000
_diffrn_orient_matrix_UB_23 0.0893371000
_diffrn_orient_matrix_UB_31 -0.0265720000
_diffrn_orient_matrix_UB_32 -0.1512106000
_diffrn_orient_matrix_UB_33 -0.0091360000
_diffrn_radiation_monochromator mirror
_diffrn_radiation_probe x-ray
_diffrn_radiation_type CuK\a
_diffrn_radiation_wavelength 1.54184
_diffrn_reflns_av_R_equivalents 0.0522
_diffrn_reflns_av_unetI/netI 0.0351
_diffrn_reflns_Laue_measured_fraction_full 1.000
_diffrn_reflns_Laue_measured_fraction_max 0.995
_diffrn_reflns_limit_h_max 9
_diffrn_reflns_limit_h_min -9
_diffrn_reflns_limit_k_max 10
_diffrn_reflns_limit_k_min -11
_diffrn_reflns_limit_l_max 16
_diffrn_reflns_limit_l_min -17
_diffrn_reflns_number 19963
_diffrn_reflns_point_group_measured_fraction_full 1.000
_diffrn_reflns_point_group_measured_fraction_max 0.995
_diffrn_reflns_theta_full 67.684
_diffrn_reflns_theta_max 71.506
_diffrn_reflns_theta_min 3.226
_diffrn_source 'micro-focus sealed X-ray tube'
_diffrn_source_type 'SuperNova (Cu) X-ray Source'
_exptl_absorpt_coefficient_mu 0.608
_exptl_absorpt_correction_T_max 1.00000
_exptl_absorpt_correction_T_min 0.62941
_exptl_absorpt_correction_type multi-scan
_exptl_absorpt_process_details
;
CrysAlisPro 1.171.39.35a (Rigaku Oxford Diffraction, 2017)
Empirical absorption correction using spherical harmonics,
 implemented in SCALE3 ABSPACK scaling algorithm.
;
_exptl_crystal_colour 'clear colourless'
_exptl_crystal_colour_lustre clear
_exptl_crystal_colour_primary colourless
_exptl_crystal_density_diffrn 1.267
_exptl_crystal_description prism
_exptl_crystal_F_000 424
_exptl_crystal_size_max 0.2
_exptl_crystal_size_mid 0.15
_exptl_crystal_size_min 0.15
_refine_diff_density_max 0.171
_refine_diff_density_min -0.240
_refine_diff_density_rms 0.043
_refine_ls_extinction_method none
_refine_ls_goodness_of_fit_ref 1.032
_refine_ls_hydrogen_treatment constr
_refine_ls_matrix_type full
_refine_ls_number_parameters 282
_refine_ls_number_reflns 4080
_refine_ls_number_restraints 0
_refine_ls_restrained_S_all 1.032
_refine_ls_R_factor_all 0.0472
_refine_ls_R_factor_gt 0.0399
_refine_ls_shift/su_max 0.000
_refine_ls_shift/su_mean 0.000
_refine_ls_structure_factor_coef Fsqd
_refine_ls_weighting_details 'w=1/[\s^2^(Fo^2^)+(0.0574P)^2^+0.2487P] where P=(Fo^2^+2Fc^2^)/3'
_refine_ls_weighting_scheme calc
_refine_ls_wR_factor_gt 0.1046
_refine_ls_wR_factor_ref 0.1098
_reflns_Friedel_coverage 0.000
_reflns_number_gt 3487
_reflns_number_total 4080
_reflns_threshold_expression 'I > 2\s(I)'
_cod_data_source_file jo8b02916_si_002.cif
_cod_data_source_block 10190-pav-303
_cod_database_code 4033776
_shelx_shelxl_version_number 2014/7
_shelx_space_group_comment
;
The symmetry employed for this shelxl refinement is uniquely defined
by the following loop, which should always be used as a source of
symmetry information in preference to the above space-group names.
They are only intended as comments.
;
_shelx_estimated_absorpt_t_max 0.914
_shelx_estimated_absorpt_t_min 0.888
_reflns_odcompleteness_completeness 99.95
_reflns_odcompleteness_iscentric 1
_reflns_odcompleteness_theta 69.95
_olex2_refinement_description
;
1. Fixed Uiso
 At 1.2 times of:
  All C(H) groups, All C(H,H) groups
 At 1.5 times of:
  All C(H,H,H) groups
2.a Secondary CH2 refined with riding coordinates:
 C25(H25A,H25B)
2.b Aromatic/amide H refined with riding coordinates:
 C10(H10), C24(H24), C23(H23), C9(H9), C18(H18), C19(H19), C15(H15), C16(H16),
 C27(H27), C31(H31), C28(H28), C29(H29), C30(H30)
2.c Idealised Me refined as rotating group:
 C14(H14A,H14B,H14C), C13(H13A,H13B,H13C)
;
_olex2_submission_special_instructions 'No special instructions were received'
_oxdiff_exptl_absorpt_empirical_details
;
Empirical correction (ABSPACK) includes:
- Absorption correction using spherical harmonics
- Frame scaling
;
_oxdiff_exptl_absorpt_empirical_full_max 1.612
_oxdiff_exptl_absorpt_empirical_full_min 0.558

loop_
_space_group_symop_operation_xyz
'x, y, z'
'-x, -y, -z'

loop_
_atom_site_label
_atom_site_type_symbol
_atom_site_fract_x
_atom_site_fract_y
_atom_site_fract_z
_atom_site_U_iso_or_equiv
_atom_site_adp_type
_atom_site_occupancy
_atom_site_site_symmetry_order
_atom_site_calc_flag
_atom_site_refinement_flags_posn
N1 N 0.66494(12) 0.21420(11) 0.27927(7) 0.0209(2) Uani 1 1 d .
N3 N 0.46836(13) 0.09069(12) 0.29795(8) 0.0251(2) Uani 1 1 d .
N2 N 0.58758(13) 0.12972(12) 0.23355(7) 0.0247(2) Uani 1 1 d .
N12 N -0.17884(15) 0.05471(15) 0.89768(8) 0.0343(3) Uani 1 1 d .
N22 N 0.88057(15) 0.58214(14) 0.71833(9) 0.0341(3) Uani 1 1 d .
C17 C 0.65591(14) 0.30939(13) 0.44767(8) 0.0197(3) Uani 1 1 d .
C8 C 0.13542(15) 0.10662(13) 0.63163(9) 0.0225(3) Uani 1 1 d .
C6 C 0.35023(15) 0.13221(13) 0.47081(9) 0.0224(3) Uani 1 1 d .
C10 C -0.08698(15) 0.00008(13) 0.72487(9) 0.0217(3) Uani 1 1 d .
H10 H -0.1652 -0.0614 0.7271 0.026 Uiso 1 1 calc R
C24 C 0.70634(15) 0.43747(13) 0.42627(9) 0.0213(3) Uani 1 1 d .
H24 H 0.6996 0.4772 0.3636 0.026 Uiso 1 1 calc R
C23 C 0.76580(15) 0.50682(14) 0.49531(9) 0.0227(3) Uani 1 1 d .
H23 H 0.8013 0.5931 0.4798 0.027 Uiso 1 1 calc R
C9 C 0.02002(15) 0.01521(13) 0.63865(9) 0.0218(3) Uani 1 1 d .
H9 H 0.0153 -0.0376 0.5828 0.026 Uiso 1 1 calc R
C7 C 0.24987(15) 0.11963(13) 0.54306(9) 0.0227(3) Uani 1 1 d .
C5 C 0.59577(14) 0.23067(13) 0.37553(8) 0.0197(3) Uani 1 1 d .
C26 C 0.71856(16) 0.41022(14) 0.16964(8) 0.0232(3) Uani 1 1 d .
C4 C 0.46919(15) 0.15107(13) 0.38636(9) 0.0211(3) Uani 1 1 d .
C18 C 0.66334(15) 0.25303(13) 0.54134(9) 0.0222(3) Uani 1 1 d .
H18 H 0.6281 0.1667 0.5569 0.027 Uiso 1 1 calc R
C25 C 0.79494(15) 0.27892(14) 0.22055(9) 0.0221(3) Uani 1 1 d .
H25A H 0.8641 0.2105 0.1709 0.027 Uiso 1 1 calc R
H25B H 0.8722 0.3032 0.2632 0.027 Uiso 1 1 calc R
C20 C 0.77356(15) 0.44948(14) 0.58812(9) 0.0225(3) Uani 1 1 d .
C19 C 0.72162(15) 0.32248(13) 0.61096(9) 0.0238(3) Uani 1 1 d .
H19 H 0.7263 0.2839 0.6741 0.029 Uiso 1 1 calc R
C21 C 0.83441(15) 0.52272(14) 0.66036(9) 0.0260(3) Uani 1 1 d .
C11 C -0.08104(16) 0.07526(14) 0.80974(9) 0.0244(3) Uani 1 1 d .
C15 C 0.03036(18) 0.17062(15) 0.80129(10) 0.0303(3) Uani 1 1 d .
H15 H 0.0328 0.2260 0.8563 0.036 Uiso 1 1 calc R
C16 C 0.13631(17) 0.18541(15) 0.71468(10) 0.0281(3) Uani 1 1 d .
H16 H 0.2109 0.2501 0.7114 0.034 Uiso 1 1 calc R
C27 C 0.82713(18) 0.48966(16) 0.11749(10) 0.0323(3) Uani 1 1 d .
H27 H 0.9471 0.4631 0.1160 0.039 Uiso 1 1 calc R
C14 C -0.17542(18) 0.13702(17) 0.98310(9) 0.0331(3) Uani 1 1 d .
H14A H -0.0587 0.1209 0.9979 0.050 Uiso 1 1 calc GR
H14B H -0.2521 0.1091 1.0389 0.050 Uiso 1 1 calc GR
H14C H -0.2132 0.2366 0.9701 0.050 Uiso 1 1 calc GR
C31 C 0.54335(18) 0.45152(17) 0.17202(10) 0.0357(3) Uani 1 1 d .
H31 H 0.4680 0.3974 0.2068 0.043 Uiso 1 1 calc R
C13 C -0.29268(18) -0.04321(17) 0.90518(10) 0.0340(3) Uani 1 1 d .
H13A H -0.3860 -0.0083 0.8685 0.051 Uiso 1 1 calc GR
H13B H -0.3400 -0.0537 0.9739 0.051 Uiso 1 1 calc GR
H13C H -0.2295 -0.1342 0.8782 0.051 Uiso 1 1 calc GR
C28 C 0.7612(2) 0.60778(17) 0.06740(11) 0.0389(4) Uani 1 1 d .
H28 H 0.8365 0.6602 0.0306 0.047 Uiso 1 1 calc R
C29 C 0.5861(2) 0.64927(17) 0.07103(12) 0.0420(4) Uani 1 1 d .
H29 H 0.5410 0.7306 0.0375 0.050 Uiso 1 1 calc R
C30 C 0.4776(2) 0.57146(19) 0.12383(13) 0.0468(4) Uani 1 1 d .
H30 H 0.3575 0.6001 0.1272 0.056 Uiso 1 1 calc R

loop_
_atom_site_aniso_label
_atom_site_aniso_U_11
_atom_site_aniso_U_22
_atom_site_aniso_U_33
_atom_site_aniso_U_23
_atom_site_aniso_U_13
_atom_site_aniso_U_12
N1 0.0196(5) 0.0241(6) 0.0205(5) 0.0008(4) -0.0039(4) -0.0079(4)
N3 0.0246(5) 0.0290(6) 0.0236(5) -0.0002(4) -0.0035(4) -0.0103(4)
N2 0.0242(5) 0.0304(6) 0.0225(5) -0.0008(4) -0.0041(4) -0.0118(4)
N12 0.0329(6) 0.0558(8) 0.0192(5) 0.0005(5) -0.0029(4) -0.0217(6)
N22 0.0289(6) 0.0441(8) 0.0331(6) -0.0051(5) -0.0079(5) -0.0133(5)
C17 0.0153(5) 0.0220(6) 0.0217(6) -0.0005(5) -0.0026(4) -0.0033(4)
C8 0.0201(6) 0.0227(7) 0.0243(6) 0.0040(5) -0.0030(5) -0.0040(5)
C6 0.0218(6) 0.0205(6) 0.0260(6) 0.0019(5) -0.0041(5) -0.0065(5)
C10 0.0186(6) 0.0242(7) 0.0237(6) 0.0040(5) -0.0048(5) -0.0065(5)
C24 0.0191(5) 0.0233(7) 0.0211(6) 0.0031(5) -0.0026(4) -0.0044(5)
C23 0.0191(5) 0.0215(6) 0.0274(6) -0.0001(5) -0.0018(5) -0.0056(5)
C9 0.0209(6) 0.0231(7) 0.0217(6) 0.0013(5) -0.0050(5) -0.0039(5)
C7 0.0224(6) 0.0197(6) 0.0270(6) 0.0025(5) -0.0057(5) -0.0057(5)
C5 0.0178(5) 0.0208(6) 0.0202(6) 0.0028(4) -0.0034(4) -0.0033(4)
C26 0.0257(6) 0.0279(7) 0.0178(6) 0.0002(5) -0.0039(5) -0.0088(5)
C4 0.0201(6) 0.0215(6) 0.0224(6) 0.0015(5) -0.0037(4) -0.0054(5)
C18 0.0230(6) 0.0203(6) 0.0239(6) 0.0030(5) -0.0047(5) -0.0055(5)
C25 0.0186(6) 0.0279(7) 0.0206(6) 0.0016(5) -0.0017(4) -0.0076(5)
C20 0.0167(5) 0.0263(7) 0.0247(6) -0.0032(5) -0.0045(4) -0.0032(5)
C19 0.0244(6) 0.0249(7) 0.0224(6) 0.0027(5) -0.0062(5) -0.0042(5)
C21 0.0197(6) 0.0300(7) 0.0289(7) -0.0008(5) -0.0039(5) -0.0061(5)
C11 0.0220(6) 0.0310(7) 0.0209(6) 0.0042(5) -0.0055(5) -0.0055(5)
C15 0.0334(7) 0.0354(8) 0.0245(6) -0.0026(5) -0.0042(5) -0.0129(6)
C16 0.0294(7) 0.0279(7) 0.0300(7) 0.0007(5) -0.0043(5) -0.0134(5)
C27 0.0303(7) 0.0384(8) 0.0341(7) 0.0088(6) -0.0115(6) -0.0169(6)
C14 0.0312(7) 0.0470(9) 0.0210(6) 0.0008(6) -0.0045(5) -0.0070(6)
C31 0.0264(7) 0.0437(9) 0.0348(7) 0.0140(6) -0.0019(6) -0.0055(6)
C13 0.0318(7) 0.0454(9) 0.0255(7) 0.0028(6) 0.0025(5) -0.0155(6)
C28 0.0468(9) 0.0414(9) 0.0384(8) 0.0157(7) -0.0179(7) -0.0248(7)
C29 0.0487(9) 0.0377(9) 0.0427(9) 0.0164(7) -0.0182(7) -0.0090(7)
C30 0.0316(8) 0.0537(11) 0.0510(9) 0.0216(8) -0.0067(7) -0.0008(7)

loop_
_atom_type_symbol
_atom_type_description
_atom_type_scat_dispersion_real
_atom_type_scat_dispersion_imag
_atom_type_scat_source
C C 0.0181 0.0091 'International Tables Vol C Tables 4.2.6.8 and 6.1.1.4'
H H 0.0000 0.0000 'International Tables Vol C Tables 4.2.6.8 and 6.1.1.4'
N N 0.0311 0.0180 'International Tables Vol C Tables 4.2.6.8 and 6.1.1.4'

loop_
_geom_angle_atom_site_label_1
_geom_angle_atom_site_label_2
_geom_angle_atom_site_label_3
_geom_angle
N2 N1 C5 111.11(10)
N2 N1 C25 118.05(10)
C5 N1 C25 130.69(11)
N2 N3 C4 108.27(10)
N3 N2 N1 108.05(10)
C11 N12 C14 120.30(12)
C11 N12 C13 120.60(12)
C13 N12 C14 119.02(11)
C24 C17 C5 122.40(10)
C24 C17 C18 119.05(11)
C18 C17 C5 118.55(11)
C9 C8 C7 121.74(12)
C16 C8 C9 117.75(11)
C16 C8 C7 120.51(12)
C7 C6 C4 178.31(14)
C9 C10 H10 119.7
C9 C10 C11 120.60(12)
C11 C10 H10 119.7
C17 C24 H24 119.6
C23 C24 C17 120.71(11)
C23 C24 H24 119.6
C24 C23 H23 120.1
C24 C23 C20 119.78(12)
C20 C23 H23 120.1
C8 C9 H9 119.2
C10 C9 C8 121.62(12)
C10 C9 H9 119.2
C6 C7 C8 177.45(13)
N1 C5 C17 125.36(11)
N1 C5 C4 103.61(10)
C4 C5 C17 130.93(11)
C27 C26 C25 119.12(11)
C31 C26 C25 121.84(12)
C31 C26 C27 119.03(13)
N3 C4 C6 121.86(11)
N3 C4 C5 108.96(11)
C5 C4 C6 129.16(11)
C17 C18 H18 119.8
C19 C18 C17 120.47(12)
C19 C18 H18 119.8
N1 C25 C26 112.59(10)
N1 C25 H25A 109.1
N1 C25 H25B 109.1
C26 C25 H25A 109.1
C26 C25 H25B 109.1
H25A C25 H25B 107.8
C23 C20 C21 119.66(12)
C19 C20 C23 120.15(11)
C19 C20 C21 120.18(11)
C18 C19 C20 119.82(11)
C18 C19 H19 120.1
C20 C19 H19 120.1
N22 C21 C20 179.03(14)
N12 C11 C10 121.31(12)
N12 C11 C15 121.23(12)
C15 C11 C10 117.46(11)
C11 C15 H15 119.3
C16 C15 C11 121.42(12)
C16 C15 H15 119.3
C8 C16 H16 119.5
C15 C16 C8 121.04(12)
C15 C16 H16 119.5
C26 C27 H27 119.8
C26 C27 C28 120.41(13)
C28 C27 H27 119.8
N12 C14 H14A 109.5
N12 C14 H14B 109.5
N12 C14 H14C 109.5
H14A C14 H14B 109.5
H14A C14 H14C 109.5
H14B C14 H14C 109.5
C26 C31 H31 119.8
C26 C31 C30 120.42(14)
C30 C31 H31 119.8
N12 C13 H13A 109.5
N12 C13 H13B 109.5
N12 C13 H13C 109.5
H13A C13 H13B 109.5
H13A C13 H13C 109.5
H13B C13 H13C 109.5
C27 C28 H28 119.9
C29 C28 C27 120.22(14)
C29 C28 H28 119.9
C28 C29 H29 120.2
C30 C29 C28 119.50(14)
C30 C29 H29 120.2
C31 C30 H30 119.8
C29 C30 C31 120.39(14)
C29 C30 H30 119.8

loop_
_geom_bond_atom_site_label_1
_geom_bond_atom_site_label_2
_geom_bond_distance
N1 N2 1.3510(14)
N1 C5 1.3626(15)
N1 C25 1.4591(15)
N3 N2 1.3130(15)
N3 C4 1.3739(16)
N12 C11 1.3768(16)
N12 C14 1.4525(18)
N12 C13 1.4419(19)
N22 C21 1.1508(17)
C17 C24 1.3989(18)
C17 C5 1.4714(16)
C17 C18 1.4068(16)
C8 C9 1.4027(18)
C8 C7 1.4337(17)
C8 C16 1.4004(18)
C6 C7 1.2042(18)
C6 C4 1.4245(17)
C10 H10 0.9500
C10 C9 1.3823(17)
C10 C11 1.4127(18)
C24 H24 0.9500
C24 C23 1.3825(17)
C23 H23 0.9500
C23 C20 1.3995(18)
C9 H9 0.9500
C5 C4 1.3891(17)
C26 C25 1.5194(17)
C26 C27 1.3900(18)
C26 C31 1.3893(19)
C18 H18 0.9500
C18 C19 1.3838(17)
C25 H25A 0.9900
C25 H25B 0.9900
C20 C19 1.3974(18)
C20 C21 1.4441(17)
C19 H19 0.9500
C11 C15 1.4068(19)
C15 H15 0.9500
C15 C16 1.3814(18)
C16 H16 0.9500
C27 H27 0.9500
C27 C28 1.391(2)
C14 H14A 0.9800
C14 H14B 0.9800
C14 H14C 0.9800
C31 H31 0.9500
C31 C30 1.390(2)
C13 H13A 0.9800
C13 H13B 0.9800
C13 H13C 0.9800
C28 H28 0.9500
C28 C29 1.387(2)
C29 H29 0.9500
C29 C30 1.383(2)
C30 H30 0.9500
